data_4340722
loop_
_publ_author_name
'Liao, Wei-Qiang'
'Mei, Guang-Quan'
'Ye, Heng-Yun'
'Mei, Ying-Xuan'
'Zhang, Yi'

_publ_section_title
;
 Structural Phase Transitions of a Layered Organic-Inorganic Hybrid
 Compound: Tetra(cyclopentylammonium) Decachlorotricadmate(II),
 [C5H9NH3]4Cd3Cl10.
;
_journal_issue 17
_journal_name_full 'Inorganic chemistry'
_journal_page_first 8913
_journal_page_last 8918
_journal_paper_doi 10.1021/ic500554z
_journal_volume 53
_journal_year 2014
_chemical_formula_moiety 'Cd3 Cl10, 4(C5 H12 N)'
_chemical_formula_sum 'C20 H48 Cd3 Cl10 N4'
_chemical_formula_weight 1036.35
_chemical_name_systematic
; 
 ? 
;
_space_group_IT_number 61
_symmetry_cell_setting orthorhombic
_symmetry_space_group_name_Hall '-P 2ac 2ab'
_symmetry_space_group_name_H-M 'P b c a'
_atom_sites_solution_hydrogens geom
_atom_sites_solution_primary direct
_atom_sites_solution_secondary difmap
_audit_creation_method SHELXL-97
_cell_angle_alpha 90.00
_cell_angle_beta 90.00
_cell_angle_gamma 90.00
_cell_formula_units_Z 4
_cell_length_a 19.440(4)
_cell_length_b 7.5603(15)
_cell_length_c 24.644(5)
_cell_measurement_reflns_used 12903
_cell_measurement_temperature 298(2)
_cell_measurement_theta_max 27.45
_cell_measurement_theta_min 3.08
_cell_volume 3622.0(13)
_computing_cell_refinement CrystalClear
_computing_data_collection 'CrystalClear (Rigaku, 2005)'
_computing_data_reduction CrystalClear
_computing_molecular_graphics 'SHELXTL (Sheldrick, 2008)'
_computing_publication_material SHELXTL
_computing_structure_refinement 'SHELXL-97 (Sheldrick, 1997)'
_computing_structure_solution 'SHELXS-97 (Sheldrick, 1990)'
_diffrn_ambient_temperature 298(2)
_diffrn_measured_fraction_theta_full 0.999
_diffrn_measured_fraction_theta_max 0.999
_diffrn_measurement_device_type 'Rigaku SCXmini diffractometer'
_diffrn_radiation_monochromator graphite
_diffrn_radiation_source 'fine-focus sealed tube'
_diffrn_radiation_type MoK\a
_diffrn_radiation_wavelength 0.71073
_diffrn_reflns_av_R_equivalents 0.0545
_diffrn_reflns_av_sigmaI/netI 0.0333
_diffrn_reflns_limit_h_max 25
_diffrn_reflns_limit_h_min -25
_diffrn_reflns_limit_k_max 9
_diffrn_reflns_limit_k_min -9
_diffrn_reflns_limit_l_max 32
_diffrn_reflns_limit_l_min -31
_diffrn_reflns_number 33267
_diffrn_reflns_theta_full 27.48
_diffrn_reflns_theta_max 27.48
_diffrn_reflns_theta_min 3.01
_exptl_absorpt_coefficient_mu 2.502
_exptl_absorpt_correction_T_max 0.496
_exptl_absorpt_correction_T_min 0.423
_exptl_absorpt_correction_type multi-scan
_exptl_absorpt_process_details 'CrystalClear (Rigaku, 2005)'
_exptl_crystal_colour colorless
_exptl_crystal_density_diffrn 1.900
_exptl_crystal_density_method 'not measured'
_exptl_crystal_description block
_exptl_crystal_F_000 2040
_exptl_crystal_size_max 0.36
_exptl_crystal_size_mid 0.32
_exptl_crystal_size_min 0.28
_refine_diff_density_max 1.200
_refine_diff_density_min -1.080
_refine_diff_density_rms 0.124
_refine_ls_extinction_coef 0.0063(3)
_refine_ls_extinction_expression Fc^*^=kFc[1+0.001xFc^2^\l^3^/sin(2\q)]^-1/4^
_refine_ls_extinction_method SHELXL
_refine_ls_goodness_of_fit_ref 1.133
_refine_ls_hydrogen_treatment mixed
_refine_ls_matrix_type full
_refine_ls_number_parameters 203
_refine_ls_number_reflns 4147
_refine_ls_number_restraints 80
_refine_ls_restrained_S_all 1.124
_refine_ls_R_factor_all 0.0758
_refine_ls_R_factor_gt 0.0613
_refine_ls_shift/su_max 0.000
_refine_ls_shift/su_mean 0.000
_refine_ls_structure_factor_coef Fsqd
_refine_ls_weighting_details 'calc w=1/[\s^2^(Fo^2^)+(0.0638P)^2^+24.9327P] where P=(Fo^2^+2Fc^2^)/3'
_refine_ls_weighting_scheme calc
_refine_ls_wR_factor_gt 0.1621
_refine_ls_wR_factor_ref 0.1691
_reflns_number_gt 3307
_reflns_number_total 4147
_reflns_threshold_expression >2sigma(I)
_cod_data_source_file ic500554z_si_003.cif
_cod_data_source_block 1
_cod_depositor_comments
;
The following automatic conversions were performed:

'_symmetry_cell_setting' value 'Orthorhombic' changed to
'orthorhombic' according to
/usr/data/users/saulius/crontab/automatic-downloads/rss-feeds/ACS/lib/dictionaries/cif_core.dic
dictionary named 'cif_core.dic' version 2.4.2 from 2011-04-26.

Automatic conversion script
Id: cif_fix_values 2281 2013-09-26 08:29:07Z andrius 

 Adding full bibliography for 4340722--4340724.cif.
;
_cod_database_code 4340722

loop_
_symmetry_equiv_pos_as_xyz
'x, y, z'
'-x+1/2, -y, z+1/2'
'x+1/2, -y+1/2, -z'
'-x, y+1/2, -z+1/2'
'-x, -y, -z'
'x-1/2, y, -z-1/2'
'-x-1/2, y-1/2, z'
'x, -y-1/2, z-1/2'

loop_
_atom_site_label
_atom_site_type_symbol
_atom_site_fract_x
_atom_site_fract_y
_atom_site_fract_z
_atom_site_U_iso_or_equiv
_atom_site_adp_type
_atom_site_occupancy
_atom_site_symmetry_multiplicity
_atom_site_calc_flag
_atom_site_refinement_flags
_atom_site_disorder_assembly
_atom_site_disorder_group
Cd1 Cd 0.15720(3) 0.51757(7) 0.43617(2) 0.0381(2) Uani 1 1 d . . .
Cd2 Cd 0.0000 0.5000 0.5000 0.0434(3) Uani 1 2 d S . .
Cl5 Cl 0.12223(10) 0.5032(3) 0.54042(8) 0.0458(5) Uani 1 1 d . . .
Cl3 Cl 0.04913(10) 0.7548(3) 0.43727(9) 0.0508(5) Uani 1 1 d . . .
Cl4 Cl 0.05818(10) 0.2730(3) 0.42915(9) 0.0504(5) Uani 1 1 d . . .
Cl2 Cl 0.24523(10) 0.7791(3) 0.45583(9) 0.0519(5) Uani 1 1 d . . .
Cl1 Cl 0.17805(13) 0.5414(4) 0.33652(9) 0.0618(6) Uani 1 1 d . . .
N1 N 0.1566(4) -0.0009(10) 0.3521(3) 0.058(2) Uani 0.50 1 d PD A 1
H1A H 0.2019 0.0167 0.3535 0.087 Uiso 0.50 1 calc PR A 1
H1B H 0.1457 -0.0938 0.3726 0.087 Uiso 0.50 1 calc PR A 1
H1C H 0.1350 0.0947 0.3645 0.087 Uiso 0.50 1 calc PR A 1
C3 C 0.0923(9) 0.065(4) 0.2100(5) 0.104(5) Uani 0.50 1 d PD A 1
H3A H 0.0752 0.1660 0.1900 0.125 Uiso 0.50 1 calc PR A 1
H3B H 0.1162 -0.0132 0.1851 0.125 Uiso 0.50 1 calc PR A 1
C4 C 0.0332(8) -0.033(4) 0.2382(8) 0.093(5) Uani 0.50 1 d PD A 1
H4A H 0.0221 -0.1411 0.2189 0.111 Uiso 0.50 1 calc PR A 1
H4B H -0.0076 0.0409 0.2395 0.111 Uiso 0.50 1 calc PR A 1
C1 C 0.1354(7) -0.0349(19) 0.2947(3) 0.056(3) Uani 0.50 1 d PD A 1
H1D H 0.1608 -0.1360 0.2799 0.068 Uiso 0.50 1 calc PR A 1
C2 C 0.1404(9) 0.124(2) 0.2559(7) 0.077(6) Uani 0.50 1 d PD A 1
H2D H 0.1241 0.2323 0.2730 0.093 Uiso 0.50 1 calc PR A 1
H2E H 0.1870 0.1418 0.2430 0.093 Uiso 0.50 1 calc PR A 1
C5 C 0.0588(8) -0.075(4) 0.2964(7) 0.117(9) Uani 0.50 1 d PD A 1
H5A H 0.0357 -0.0012 0.3230 0.140 Uiso 0.50 1 calc PR A 1
H5B H 0.0508 -0.1982 0.3054 0.140 Uiso 0.50 1 calc PR A 1
N1' N 0.1566(4) -0.0009(10) 0.3521(3) 0.058(2) Uani 0.50 1 d PD B 2
H1'A H 0.1975 0.0521 0.3540 0.087 Uiso 0.50 1 calc PR B 2
H1'B H 0.1626 -0.1170 0.3484 0.087 Uiso 0.50 1 calc PR B 2
H1'C H 0.1332 0.0206 0.3824 0.087 Uiso 0.50 1 calc PR B 2
C3' C 0.1075(9) 0.067(4) 0.2099(4) 0.104(5) Uani 0.50 1 d PD B 2
H3'A H 0.1234 0.0164 0.1760 0.125 Uiso 0.50 1 calc PR B 2
H3'B H 0.0981 0.1921 0.2043 0.125 Uiso 0.50 1 calc PR B 2
C4' C 0.0432(9) -0.030(5) 0.2308(7) 0.093(5) Uani 0.50 1 d PD B 2
H4'A H 0.0427 -0.1515 0.2186 0.111 Uiso 0.50 1 calc PR B 2
H4'B H 0.0016 0.0285 0.2183 0.111 Uiso 0.50 1 calc PR B 2
C1' C 0.1178(7) 0.069(2) 0.3048(4) 0.056(3) Uani 0.50 1 d PD B 2
H1'D H 0.1103 0.1958 0.3098 0.068 Uiso 0.50 1 calc PR B 2
C2' C 0.1609(5) 0.041(3) 0.2551(6) 0.077(6) Uani 0.50 1 d PD B 2
H2'D H 0.1804 -0.0771 0.2541 0.093 Uiso 0.50 1 calc PR B 2
H2'E H 0.1977 0.1275 0.2527 0.093 Uiso 0.50 1 calc PR B 2
C5' C 0.0492(7) -0.019(4) 0.2932(6) 0.117(9) Uani 0.50 1 d PD B 2
H5'A H 0.0117 0.0497 0.3083 0.140 Uiso 0.50 1 calc PR B 2
H5'B H 0.0478 -0.1370 0.3089 0.140 Uiso 0.50 1 calc PR B 2
N2 N 0.109(3) 0.489(5) 0.0254(13) 0.097(8) Uani 0.50 1 d PDU C 1
H2A H 0.1404 0.4626 0.0003 0.145 Uiso 0.50 1 calc PR C 1
H2B H 0.0895 0.5922 0.0172 0.145 Uiso 0.50 1 calc PR C 1
H2C H 0.0773 0.4050 0.0265 0.145 Uiso 0.50 1 calc PR C 1
C6 C 0.1431(10) 0.503(4) 0.0791(7) 0.101(7) Uani 0.50 1 d PDU C 1
H6A H 0.1701 0.6109 0.0739 0.121 Uiso 0.50 1 calc PR C 1
C7 C 0.1044(7) 0.550(5) 0.1300(9) 0.094(6) Uani 0.50 1 d PD C 1
H7A H 0.0739 0.4553 0.1412 0.113 Uiso 0.50 1 calc PR C 1
H7B H 0.0779 0.6579 0.1253 0.113 Uiso 0.50 1 calc PR C 1
C8 C 0.1639(10) 0.577(5) 0.1712(8) 0.087(7) Uani 0.50 1 d PD C 1
H8A H 0.1784 0.6993 0.1720 0.104 Uiso 0.50 1 calc PR C 1
H8B H 0.1497 0.5419 0.2074 0.104 Uiso 0.50 1 calc PR C 1
C9 C 0.2216(10) 0.460(5) 0.1513(10) 0.078(6) Uani 0.50 1 d PD C 1
H9A H 0.2310 0.3671 0.1775 0.093 Uiso 0.50 1 calc PR C 1
H9B H 0.2631 0.5286 0.1461 0.093 Uiso 0.50 1 calc PR C 1
C10 C 0.1983(13) 0.379(3) 0.0973(12) 0.071(6) Uani 0.50 1 d PD C 1
H10A H 0.2358 0.3746 0.0714 0.085 Uiso 0.50 1 calc PR C 1
H10B H 0.1803 0.2600 0.1024 0.085 Uiso 0.50 1 calc PR C 1
C6' C 0.1596(10) 0.562(3) 0.0746(6) 0.101(7) Uani 0.50 1 d PDU D 2
H6'A H 0.1796 0.6760 0.0644 0.121 Uiso 0.50 1 calc PR D 2
N2' N 0.128(3) 0.456(5) 0.0300(14) 0.097(8) Uani 0.50 1 d PDU D 2
H2'A H 0.1586 0.4419 0.0034 0.145 Uiso 0.50 1 calc PR D 2
H2'B H 0.0914 0.5128 0.0172 0.145 Uiso 0.50 1 calc PR D 2
H2'C H 0.1155 0.3508 0.0427 0.145 Uiso 0.50 1 calc PR D 2
C7' C 0.0998(7) 0.568(5) 0.1154(8) 0.094(6) Uani 0.50 1 d PD D 2
H7'A H 0.0717 0.6723 0.1102 0.113 Uiso 0.50 1 calc PR D 2
H7'B H 0.0709 0.4632 0.1123 0.113 Uiso 0.50 1 calc PR D 2
C8' C 0.1371(10) 0.572(6) 0.1694(7) 0.087(7) Uani 0.50 1 d PD D 2
H8'A H 0.1086 0.5227 0.1979 0.104 Uiso 0.50 1 calc PR D 2
H8'B H 0.1490 0.6929 0.1791 0.104 Uiso 0.50 1 calc PR D 2
C9' C 0.2026(11) 0.460(5) 0.1614(10) 0.078(6) Uani 0.50 1 d PD D 2
H9'A H 0.1987 0.3491 0.1808 0.093 Uiso 0.50 1 calc PR D 2
H9'B H 0.2426 0.5231 0.1748 0.093 Uiso 0.50 1 calc PR D 2
C10' C 0.2091(12) 0.426(3) 0.0999(11) 0.071(6) Uani 0.50 1 d PD D 2
H10C H 0.2559 0.4460 0.0876 0.085 Uiso 0.50 1 calc PR D 2
H10D H 0.1956 0.3065 0.0908 0.085 Uiso 0.50 1 calc PR D 2

loop_
_atom_site_aniso_label
_atom_site_aniso_U_11
_atom_site_aniso_U_22
_atom_site_aniso_U_33
_atom_site_aniso_U_23
_atom_site_aniso_U_13
_atom_site_aniso_U_12
Cd1 0.0300(3) 0.0327(3) 0.0515(4) -0.0006(2) 0.0056(2) -0.0012(2)
Cd2 0.0258(4) 0.0335(4) 0.0709(6) 0.0023(4) 0.0104(3) -0.0003(3)
Cl5 0.0347(9) 0.0514(11) 0.0513(11) -0.0017(9) 0.0010(8) -0.0001(8)
Cl3 0.0434(10) 0.0394(9) 0.0696(13) 0.0125(9) 0.0091(9) 0.0028(8)
Cl4 0.0398(10) 0.0411(10) 0.0703(13) -0.0168(9) 0.0018(9) -0.0044(8)
Cl2 0.0468(11) 0.0445(11) 0.0643(12) 0.0030(9) -0.0041(9) -0.0199(9)
Cl1 0.0574(13) 0.0827(16) 0.0452(11) -0.0034(11) -0.0026(9) 0.0046(12)
N1 0.055(5) 0.077(6) 0.042(4) 0.002(4) -0.002(3) 0.001(4)
C3 0.095(13) 0.160(14) 0.059(7) 0.023(8) -0.002(8) -0.021(12)
C4 0.085(10) 0.119(11) 0.074(9) 0.000(8) -0.003(8) -0.015(9)
C1 0.056(8) 0.056(9) 0.057(8) 0.002(7) -0.003(6) 0.012(6)
C2 0.064(12) 0.099(17) 0.069(8) 0.032(11) 0.010(8) -0.002(10)
C5 0.061(9) 0.22(2) 0.073(8) 0.065(11) -0.027(7) -0.052(12)
N1' 0.055(5) 0.077(6) 0.042(4) 0.002(4) -0.002(3) 0.001(4)
C3' 0.095(13) 0.160(14) 0.059(7) 0.023(8) -0.002(8) -0.021(12)
C4' 0.085(10) 0.119(11) 0.074(9) 0.000(8) -0.003(8) -0.015(9)
C1' 0.056(8) 0.056(9) 0.057(8) 0.002(7) -0.003(6) 0.012(6)
C2' 0.064(12) 0.099(17) 0.069(8) 0.032(11) 0.010(8) -0.002(10)
C5' 0.061(9) 0.22(2) 0.073(8) 0.065(11) -0.027(7) -0.052(12)
N2 0.14(2) 0.092(13) 0.057(7) 0.036(8) -0.057(8) -0.032(13)
C6 0.121(14) 0.112(17) 0.071(8) -0.026(9) -0.041(9) 0.063(12)
C7 0.075(9) 0.156(14) 0.053(14) 0.033(12) 0.006(8) 0.061(9)
C8 0.07(2) 0.126(12) 0.067(8) -0.024(8) 0.003(10) -0.011(17)
C9 0.038(14) 0.108(10) 0.087(13) 0.013(10) -0.015(11) 0.001(11)
C10 0.043(9) 0.054(15) 0.116(11) -0.027(10) 0.017(7) 0.000(10)
C6' 0.121(14) 0.112(17) 0.071(8) -0.026(9) -0.041(9) 0.063(12)
N2' 0.14(2) 0.092(13) 0.057(7) 0.036(8) -0.057(8) -0.032(13)
C7' 0.075(9) 0.156(14) 0.053(14) 0.033(12) 0.006(8) 0.061(9)
C8' 0.07(2) 0.126(12) 0.067(8) -0.024(8) 0.003(10) -0.011(17)
C9' 0.038(14) 0.108(10) 0.087(13) 0.013(10) -0.015(11) 0.001(11)
C10' 0.043(9) 0.054(15) 0.116(11) -0.027(10) 0.017(7) 0.000(10)

loop_
_atom_type_symbol
_atom_type_description
_atom_type_scat_dispersion_real
_atom_type_scat_dispersion_imag
_atom_type_scat_source
C C 0.0033 0.0016 'International Tables Vol C Tables 4.2.6.8 and 6.1.1.4'
H H 0.0000 0.0000 'International Tables Vol C Tables 4.2.6.8 and 6.1.1.4'
Cd Cd -0.8075 1.2024 'International Tables Vol C Tables 4.2.6.8 and 6.1.1.4'
Cl Cl 0.1484 0.1585 'International Tables Vol C Tables 4.2.6.8 and 6.1.1.4'
N N 0.0061 0.0033 'International Tables Vol C Tables 4.2.6.8 and 6.1.1.4'

loop_
_geom_angle_atom_site_label_1
_geom_angle_atom_site_label_2
_geom_angle_atom_site_label_3
_geom_angle
_geom_angle_site_symmetry_1
_geom_angle_site_symmetry_3
Cl1 Cd1 Cl2 91.21(8) . .
Cl1 Cd1 Cl5 174.28(7) . .
Cl2 Cd1 Cl5 91.08(7) . .
Cl1 Cd1 Cl2 96.45(8) . 7_655
Cl2 Cd1 Cl2 90.68(3) . 7_655
Cl5 Cd1 Cl2 88.77(7) . 7_655
Cl1 Cd1 Cl4 95.93(8) . .
Cl2 Cd1 Cl4 171.42(7) . .
Cl5 Cd1 Cl4 81.39(6) . .
Cl2 Cd1 Cl4 93.24(7) 7_655 .
Cl1 Cd1 Cl3 94.95(8) . .
Cl2 Cd1 Cl3 90.28(7) . .
Cl5 Cd1 Cl3 79.79(6) . .
Cl2 Cd1 Cl3 168.54(7) 7_655 .
Cl4 Cd1 Cl3 84.38(7) . .
Cl1 Cd1 Cd2 126.67(6) . .
Cl2 Cd1 Cd2 121.14(5) . .
Cl5 Cd1 Cd2 47.90(4) . .
Cl2 Cd1 Cd2 121.59(5) 7_655 .
Cl4 Cd1 Cd2 50.46(4) . .
Cl3 Cd1 Cd2 49.08(4) . .
Cl5 Cd2 Cl5 180.00(9) 5_566 .
Cl5 Cd2 Cl3 96.53(6) 5_566 .
Cl5 Cd2 Cl3 83.47(6) . .
Cl5 Cd2 Cl3 83.47(6) 5_566 5_566
Cl5 Cd2 Cl3 96.53(6) . 5_566
Cl3 Cd2 Cl3 180.0 . 5_566
Cl5 Cd2 Cl4 97.50(6) 5_566 .
Cl5 Cd2 Cl4 82.50(6) . .
Cl3 Cd2 Cl4 86.20(7) . .
Cl3 Cd2 Cl4 93.80(7) 5_566 .
Cl5 Cd2 Cl4 82.50(6) 5_566 5_566
Cl5 Cd2 Cl4 97.50(6) . 5_566
Cl3 Cd2 Cl4 93.80(7) . 5_566
Cl3 Cd2 Cl4 86.20(7) 5_566 5_566
Cl4 Cd2 Cl4 180.00(7) . 5_566
Cl5 Cd2 Cd1 130.01(5) 5_566 .
Cl5 Cd2 Cd1 49.99(5) . .
Cl3 Cd2 Cd1 52.01(4) . .
Cl3 Cd2 Cd1 127.99(4) 5_566 .
Cl4 Cd2 Cd1 49.90(4) . .
Cl4 Cd2 Cd1 130.10(4) 5_566 .
Cl5 Cd2 Cd1 49.99(5) 5_566 5_566
Cl5 Cd2 Cd1 130.01(5) . 5_566
Cl3 Cd2 Cd1 127.99(4) . 5_566
Cl3 Cd2 Cd1 52.01(4) 5_566 5_566
Cl4 Cd2 Cd1 130.10(4) . 5_566
Cl4 Cd2 Cd1 49.90(4) 5_566 5_566
Cd1 Cd2 Cd1 180.0 . 5_566
Cd2 Cl5 Cd1 82.10(6) . .
Cd2 Cl3 Cd1 78.91(5) . .
Cd1 Cl4 Cd2 79.64(5) . .
Cd1 Cl2 Cd1 158.29(10) . 7_665
C1 N1 H1A 109.5 . .
C1 N1 H1B 109.5 . .
H1A N1 H1B 109.5 . .
C1 N1 H1C 109.5 . .
H1A N1 H1C 109.5 . .
H1B N1 H1C 109.5 . .
C4 C3 C2 105.30(9) . .
C4 C3 H3A 110.7 . .
C2 C3 H3A 110.7 . .
C4 C3 H3B 110.7 . .
C2 C3 H3B 110.7 . .
H3A C3 H3B 108.8 . .
C3 C4 C5 106.09(5) . .
C3 C4 H4A 110.5 . .
C5 C4 H4A 110.5 . .
C3 C4 H4B 110.5 . .
C5 C4 H4B 110.5 . .
H4A C4 H4B 108.7 . .
N1 C1 C5 106.2(11) . .
N1 C1 C2 115.8(12) . .
C5 C1 C2 103.59(9) . .
N1 C1 H1D 110.3 . .
C5 C1 H1D 110.3 . .
C2 C1 H1D 110.3 . .
C3 C2 C1 100.95(9) . .
C3 C2 H2D 111.6 . .
C1 C2 H2D 111.6 . .
C3 C2 H2E 111.6 . .
C1 C2 H2E 111.6 . .
H2D C2 H2E 109.4 . .
C1 C5 C4 104.35(8) . .
C1 C5 H5A 110.9 . .
C4 C5 H5A 110.9 . .
C1 C5 H5B 110.9 . .
C4 C5 H5B 110.9 . .
H5A C5 H5B 108.9 . .
C2' C3' C4' 104.20(9) . .
C2' C3' H3'A 110.9 . .
C4' C3' H3'A 110.9 . .
C2' C3' H3'B 110.9 . .
C4' C3' H3'B 110.9 . .
H3'A C3' H3'B 108.9 . .
C3' C4' C5' 104.36(7) . .
C3' C4' H4'A 110.9 . .
C5' C4' H4'A 110.9 . .
C3' C4' H4'B 110.9 . .
C5' C4' H4'B 110.9 . .
H4'A C4' H4'B 108.9 . .
C2' C1' C5' 106.05(9) . .
C2' C1' H1'D 108.9 . .
C5' C1' H1'D 108.9 . .
C1' C2' C3' 101.32(9) . .
C1' C2' H2'D 111.5 . .
C3' C2' H2'D 111.5 . .
C1' C2' H2'E 111.5 . .
C3' C2' H2'E 111.5 . .
H2'D C2' H2'E 109.3 . .
C1' C5' C4' 105.97(6) . .
C1' C5' H5'A 110.5 . .
C4' C5' H5'A 110.5 . .
C1' C5' H5'B 110.5 . .
C4' C5' H5'B 110.5 . .
H5'A C5' H5'B 108.7 . .
C6 N2 H2A 109.5 . .
C6 N2 H2B 109.5 . .
H2A N2 H2B 109.5 . .
C6 N2 H2C 109.5 . .
H2A N2 H2C 109.5 . .
H2B N2 H2C 109.5 . .
N2 C6 C10 123(2) . .
N2 C6 C7 123(3) . .
C10 C6 C7 104.94(9) . .
N2 C6 H6A 100.3 . .
C10 C6 H6A 100.3 . .
C7 C6 H6A 100.3 . .
C6 C7 C8 101.68(9) . .
C6 C7 H7A 111.4 . .
C8 C7 H7A 111.4 . .
C6 C7 H7B 111.4 . .
C8 C7 H7B 111.4 . .
H7A C7 H7B 109.3 . .
C9 C8 C7 105.44(7) . .
C9 C8 H8A 110.7 . .
C7 C8 H8A 110.7 . .
C9 C8 H8B 110.7 . .
C7 C8 H8B 110.7 . .
H8A C8 H8B 108.8 . .
C8 C9 C10 107.26(6) . .
C8 C9 H9A 110.3 . .
C10 C9 H9A 110.3 . .
C8 C9 H9B 110.3 . .
C10 C9 H9B 110.3 . .
H9A C9 H9B 108.5 . .
C6 C10 C9 102.80(9) . .
C6 C10 H10A 111.2 . .
C9 C10 H10A 111.2 . .
C6 C10 H10B 111.2 . .
C9 C10 H10B 111.2 . .
H10A C10 H10B 109.1 . .
N2' C6' C10' 102(2) . .
N2' C6' C7' 101(3) . .
C10' C6' C7' 103.20(9) . .
N2' C6' H6'A 116.3 . .
C10' C6' H6'A 116.3 . .
C7' C6' H6'A 116.3 . .
C6' N2' H2'A 109.5 . .
C6' N2' H2'B 109.5 . .
H2'A N2' H2'B 109.5 . .
C6' N2' H2'C 109.5 . .
H2'A N2' H2'C 109.5 . .
H2'B N2' H2'C 109.5 . .
C8' C7' C6' 102.22(9) . .
C8' C7' H7'A 111.3 . .
C6' C7' H7'A 111.3 . .
C8' C7' H7'B 111.3 . .
C6' C7' H7'B 111.3 . .
H7'A C7' H7'B 109.2 . .
C7' C8' C9' 105.58(8) . .
C7' C8' H8'A 110.6 . .
C9' C8' H8'A 110.6 . .
C7' C8' H8'B 110.6 . .
C9' C8' H8'B 110.6 . .
H8'A C8' H8'B 108.8 . .
C8' C9' C10' 106.62(5) . .
C8' C9' H9'A 110.4 . .
C10' C9' H9'A 110.4 . .
C8' C9' H9'B 110.4 . .
C10' C9' H9'B 110.4 . .
H9'A C9' H9'B 108.6 . .
C6' C10' C9' 103.64(8) . .
C6' C10' H10C 111.0 . .
C9' C10' H10C 111.0 . .
C6' C10' H10D 111.0 . .
C9' C10' H10D 111.0 . .
H10C C10' H10D 109.0 . .

loop_
_geom_bond_atom_site_label_1
_geom_bond_atom_site_label_2
_geom_bond_distance
_geom_bond_site_symmetry_2
Cd1 Cl1 2.495(2) .
Cd1 Cl2 2.6595(19) .
Cd1 Cl5 2.660(2) .
Cd1 Cl2 2.6615(19) 7_655
Cd1 Cl4 2.675(2) .
Cd1 Cl3 2.762(2) .
Cd1 Cd2 3.4396(8) .
Cd2 Cl5 2.577(2) 5_566
Cd2 Cl5 2.577(2) .
Cd2 Cl3 2.648(2) .
Cd2 Cl3 2.648(2) 5_566
Cd2 Cl4 2.697(2) .
Cd2 Cl4 2.697(2) 5_566
Cd2 Cd1 3.4396(8) 5_566
Cl2 Cd1 2.6615(19) 7_665
N1 C1 1.4960(10) .
N1 H1A 0.8900 .
N1 H1B 0.8900 .
N1 H1C 0.8900 .
C3 C4 1.5332(9) .
C3 C2 1.5350(10) .
C3 H3A 0.9700 .
C3 H3B 0.9700 .
C4 C5 1.5522(9) .
C4 H4A 0.9700 .
C4 H4B 0.9700 .
C1 C5 1.5200(10) .
C1 C2 1.5407(10) .
C1 H1D 0.9800 .
C2 H2D 0.9700 .
C2 H2E 0.9700 .
C5 H5A 0.9700 .
C5 H5B 0.9700 .
C3' C2' 1.5352(10) .
C3' C4' 1.5390(10) .
C3' H3'A 0.9700 .
C3' H3'B 0.9700 .
C4' C5' 1.5448(10) .
C4' H4'A 0.9700 .
C4' H4'B 0.9700 .
C1' C2' 1.4991(10) .
C1' C5' 1.5189(10) .
C1' H1'D 0.9800 .
C2' H2'D 0.9700 .
C2' H2'E 0.9700 .
C5' H5'A 0.9700 .
C5' H5'B 0.9700 .
N2 C6 1.4810(10) .
N2 H2A 0.8900 .
N2 H2B 0.8900 .
N2 H2C 0.8900 .
C6 C10 1.4947(10) .
C6 C7 1.5066(10) .
C6 H6A 0.9800 .
C7 C8 1.5527(10) .
C7 H7A 0.9700 .
C7 H7B 0.9700 .
C8 C9 1.5088(9) .
C8 H8A 0.9700 .
C8 H8B 0.9700 .
C9 C10 1.5338(10) .
C9 H9A 0.9700 .
C9 H9B 0.9700 .
C10 H10A 0.9700 .
C10 H10B 0.9700 .
C6' N2' 1.4910(10) .
C6' C10' 1.5367(10) .
C6' C7' 1.5377(10) .
C6' H6'A 0.9800 .
N2' H2'A 0.8900 .
N2' H2'B 0.8900 .
N2' H2'C 0.8900 .
C7' C8' 1.5179(10) .
C7' H7'A 0.9700 .
C7' H7'B 0.9700 .
C8' C9' 1.5419(9) .
C8' H8'A 0.9700 .
C8' H8'B 0.9700 .
C9' C10' 1.5419(10) .
C9' H9'A 0.9700 .
C9' H9'B 0.9700 .
C10' H10C 0.9700 .
C10' H10D 0.9700 .

loop_
_geom_hbond_atom_site_label_D
_geom_hbond_atom_site_label_H
_geom_hbond_atom_site_label_A
_geom_hbond_distance_DH
_geom_hbond_distance_HA
_geom_hbond_distance_DA
_geom_hbond_angle_DHA
_geom_hbond_site_symmetry_A
N1 H1A Cl1 0.89 2.38 3.252(8) 167.1 7_655
N1 H1B Cl3 0.89 2.72 3.490(8) 146.1 1_545
N1 H1B Cl1 0.89 2.96 3.507(8) 120.9 1_545
N1 H1B Cl2 0.89 2.98 3.502(7) 119.3 1_545
N1 H1C Cl4 0.89 2.57 3.399(8) 156.2 .
N1' H1'A Cl1 0.89 2.46 3.252(8) 148.6 7_655
N1' H1'B Cl1 0.89 2.62 3.507(8) 179.1 1_545
N1' H1'C Cl4 0.89 2.66 3.399(8) 140.7 .
N1' H1'C Cl3 0.89 2.92 3.490(8) 123.3 1_545
N2 H2B Cl3 0.89 2.42 3.13(3) 138.0 8_575
N2 H2C Cl4 0.89 2.78 3.25(3) 114.5 8_565
N2 H2C Cl3 0.89 2.85 3.67(6) 153.6 4_545
N2' H2'B Cl3 0.89 2.76 3.51(3) 142.7 8_575
N2' H2'C Cl5 0.89 2.68 3.48(4) 150.8 8_565
N2' H2'A Cl2 0.89 2.77 3.55(5) 146.6 2_564
N2' H2'A Cl2 0.89 2.94 3.54(5) 126.0 8_575

loop_
_geom_torsion_atom_site_label_1
_geom_torsion_atom_site_label_2
_geom_torsion_atom_site_label_3
_geom_torsion_atom_site_label_4
_geom_torsion
_geom_torsion_site_symmetry_1
_geom_torsion_site_symmetry_4
Cl1 Cd1 Cd2 Cl5 2.35(10) . 5_566
Cl2 Cd1 Cd2 Cl5 121.07(8) . 5_566
Cl5 Cd1 Cd2 Cl5 180.0 . 5_566
Cl2 Cd1 Cd2 Cl5 -126.12(8) 7_655 5_566
Cl4 Cd1 Cd2 Cl5 -61.05(8) . 5_566
Cl3 Cd1 Cd2 Cl5 62.15(9) . 5_566
Cl1 Cd1 Cd2 Cl5 -177.65(10) . .
Cl2 Cd1 Cd2 Cl5 -58.93(8) . .
Cl2 Cd1 Cd2 Cl5 53.88(8) 7_655 .
Cl4 Cd1 Cd2 Cl5 118.95(8) . .
Cl3 Cd1 Cd2 Cl5 -117.85(9) . .
Cl1 Cd1 Cd2 Cl3 -59.79(10) . .
Cl2 Cd1 Cd2 Cl3 58.92(9) . .
Cl5 Cd1 Cd2 Cl3 117.85(9) . .
Cl2 Cd1 Cd2 Cl3 171.73(9) 7_655 .
Cl4 Cd1 Cd2 Cl3 -123.20(9) . .
Cl1 Cd1 Cd2 Cl3 120.21(10) . 5_566
Cl2 Cd1 Cd2 Cl3 -121.08(9) . 5_566
Cl5 Cd1 Cd2 Cl3 -62.15(9) . 5_566
Cl2 Cd1 Cd2 Cl3 -8.27(9) 7_655 5_566
Cl4 Cd1 Cd2 Cl3 56.80(9) . 5_566
Cl3 Cd1 Cd2 Cl3 180.0 . 5_566
Cl1 Cd1 Cd2 Cl4 63.41(10) . .
Cl2 Cd1 Cd2 Cl4 -177.88(9) . .
Cl5 Cd1 Cd2 Cl4 -118.95(8) . .
Cl2 Cd1 Cd2 Cl4 -65.06(9) 7_655 .
Cl3 Cd1 Cd2 Cl4 123.20(9) . .
Cl1 Cd1 Cd2 Cl4 -116.59(10) . 5_566
Cl2 Cd1 Cd2 Cl4 2.12(9) . 5_566
Cl5 Cd1 Cd2 Cl4 61.05(8) . 5_566
Cl2 Cd1 Cd2 Cl4 114.94(9) 7_655 5_566
Cl4 Cd1 Cd2 Cl4 180.0 . 5_566
Cl3 Cd1 Cd2 Cl4 -56.80(9) . 5_566
Cl1 Cd1 Cd2 Cd1 176.6(13) . 5_566
Cl2 Cd1 Cd2 Cd1 -64.6(13) . 5_566
Cl5 Cd1 Cd2 Cd1 -5.7(13) . 5_566
Cl2 Cd1 Cd2 Cd1 48.2(13) 7_655 5_566
Cl4 Cd1 Cd2 Cd1 113.2(13) . 5_566
Cl3 Cd1 Cd2 Cd1 -123.6(13) . 5_566
Cl5 Cd2 Cl5 Cd1 170(94) 5_566 .
Cl3 Cd2 Cl5 Cd1 -44.54(6) . .
Cl3 Cd2 Cl5 Cd1 135.46(6) 5_566 .
Cl4 Cd2 Cl5 Cd1 42.46(6) . .
Cl4 Cd2 Cl5 Cd1 -137.54(6) 5_566 .
Cd1 Cd2 Cl5 Cd1 180.0 5_566 .
Cl1 Cd1 Cl5 Cd2 19.3(8) . .
Cl2 Cd1 Cl5 Cd2 132.84(6) . .
Cl2 Cd1 Cl5 Cd2 -136.51(6) 7_655 .
Cl4 Cd1 Cl5 Cd2 -43.04(6) . .
Cl3 Cd1 Cl5 Cd2 42.75(6) . .
Cl5 Cd2 Cl3 Cd1 -137.03(6) 5_566 .
Cl5 Cd2 Cl3 Cd1 42.97(6) . .
Cl3 Cd2 Cl3 Cd1 84(53) 5_566 .
Cl4 Cd2 Cl3 Cd1 -39.90(6) . .
Cl4 Cd2 Cl3 Cd1 140.10(6) 5_566 .
Cd1 Cd2 Cl3 Cd1 180.0 5_566 .
Cl1 Cd1 Cl3 Cd2 135.91(7) . .
Cl2 Cd1 Cl3 Cd2 -132.86(7) . .
Cl5 Cd1 Cl3 Cd2 -41.81(6) . .
Cl2 Cd1 Cl3 Cd2 -38.1(4) 7_655 .
Cl4 Cd1 Cl3 Cd2 40.42(6) . .
Cl1 Cd1 Cl4 Cd2 -133.85(7) . .
Cl2 Cd1 Cl4 Cd2 12.3(5) . .
Cl5 Cd1 Cl4 Cd2 41.05(6) . .
Cl2 Cd1 Cl4 Cd2 129.31(6) 7_655 .
Cl3 Cd1 Cl4 Cd2 -39.44(6) . .
Cl5 Cd2 Cl4 Cd1 137.46(6) 5_566 .
Cl5 Cd2 Cl4 Cd1 -42.54(6) . .
Cl3 Cd2 Cl4 Cd1 41.37(6) . .
Cl3 Cd2 Cl4 Cd1 -138.63(6) 5_566 .
Cl4 Cd2 Cl4 Cd1 -80(2) 5_566 .
Cd1 Cd2 Cl4 Cd1 180.0 5_566 .
Cl1 Cd1 Cl2 Cd1 -10.6(3) . 7_665
Cl5 Cd1 Cl2 Cd1 174.6(3) . 7_665
Cl2 Cd1 Cl2 Cd1 85.8(3) 7_655 7_665
Cl4 Cd1 Cl2 Cd1 -157.0(4) . 7_665
Cl3 Cd1 Cl2 Cd1 -105.6(3) . 7_665
Cd2 Cd1 Cl2 Cd1 -145.9(2) . 7_665
C2 C3 C4 C5 -16.2(4) . .
C4 C3 C2 C1 37.1(3) . .
N1 C1 C2 C3 -160.5(12) . .
C5 C1 C2 C3 -44.6(2) . .
N1 C1 C5 C4 157.3(12) . .
C2 C1 C5 C4 34.9(3) . .
C3 C4 C5 C1 -11.5(4) . .
C2' C3' C4' C5' 28.2(4) . .
C5' C1' C2' C3' 39.5(3) . .
C4' C3' C2' C1' -41.7(2) . .
C2' C1' C5' C4' -22.4(4) . .
C3' C4' C5' C1' -4.0(4) . .
N2 C6 C7 C8 -171(3) . .
C10 C6 C7 C8 42.0(2) . .
C6 C7 C8 C9 -27.9(4) . .
C7 C8 C9 C10 4.4(5) . .
N2 C6 C10 C9 174(3) . .
C7 C6 C10 C9 -39.4(3) . .
C8 C9 C10 C6 21.0(4) . .
N2' C6' C7' C8' 148.4(19) . .
C10' C6' C7' C8' 43.7(2) . .
C6' C7' C8' C9' -33.9(3) . .
C7' C8' C9' C10' 11.7(4) . .
N2' C6' C10' C9' -140(2) . .
C7' C6' C10' C9' -36.3(3) . .
C8' C9' C10' C6' 15.3(4) . .
